data_4516372
loop_
_publ_author_name
'Fandaruff, Cinira'
'Chelazzi, Laura'
'Braga, Dario'
'Cuffini, Silvia Lucia'
'Silva, Marcos Ant\^onio Segatto'
'Resende, Jackson A. L. C.'
'Dichiarante, Elena'
'Grepioni, Fabrizia'

_publ_section_title
;
 Isomorphous Salts of Anti-HIV Saquinavir Mesylate: Exploring the Effect
 of Anion-Exchange on Its Solid-State and Dissolution Properties
;
_journal_issue 11
_journal_name_full 'Crystal Growth &amp; Design'
_journal_page_first 5233
_journal_paper_doi 10.1021/acs.cgd.5b00696
_journal_volume 15
_journal_year 2015
_chemical_absolute_configuration syn
_chemical_formula_sum 'C38 H53 I N6 O6'
_chemical_formula_weight 816.76
_space_group_crystal_system monoclinic
_space_group_IT_number 4
_space_group_name_Hall 'P 2yb'
_space_group_name_H-M_alt 'P 1 21 1'
_atom_sites_solution_hydrogens geom
_audit_creation_method SHELXL-2014/7
_cell_angle_alpha 90
_cell_angle_beta 111.131(7)
_cell_angle_gamma 90
_cell_formula_units_Z 2
_cell_length_a 14.3578(7)
_cell_length_b 9.4796(4)
_cell_length_c 15.9818(13)
_cell_measurement_temperature 293(2)
_cell_volume 2029.0(2)
_computing_structure_refinement 'SHELXL-2014/7 (Sheldrick, 2014)'
_diffrn_ambient_temperature 293(2)
_diffrn_measured_fraction_theta_full 0.997
_diffrn_measured_fraction_theta_max 0.868
_diffrn_measurement_device_type 'Goniometer KM4/Xcalibur, detector: Sapphire3'
_diffrn_measurement_method 'omega scan'
_diffrn_radiation_type MoK\a
_diffrn_radiation_wavelength 0.71073
_diffrn_reflns_av_R_equivalents 0.0390
_diffrn_reflns_av_unetI/netI 0.0808
_diffrn_reflns_Laue_measured_fraction_full 0.997
_diffrn_reflns_Laue_measured_fraction_max 0.868
_diffrn_reflns_limit_h_max 19
_diffrn_reflns_limit_h_min -19
_diffrn_reflns_limit_k_max 12
_diffrn_reflns_limit_k_min -12
_diffrn_reflns_limit_l_max 20
_diffrn_reflns_limit_l_min -21
_diffrn_reflns_number 17691
_diffrn_reflns_point_group_measured_fraction_full 0.883
_diffrn_reflns_point_group_measured_fraction_max 0.723
_diffrn_reflns_theta_full 25.000
_diffrn_reflns_theta_max 29.495
_diffrn_reflns_theta_min 2.850
_diffrn_source 'Enhance (Mo) X-ray Source'
_exptl_absorpt_coefficient_mu 0.839
_exptl_crystal_colour colourless
_exptl_crystal_density_diffrn 1.337
_exptl_crystal_description prism
_exptl_crystal_F_000 848
_exptl_crystal_size_max 0.50
_exptl_crystal_size_mid 0.20
_exptl_crystal_size_min 0.15
_refine_diff_density_max 0.757
_refine_diff_density_min -0.519
_refine_diff_density_rms 0.068
_refine_ls_abs_structure_details
;
 Flack x determined using 1077 quotients [(I+)-(I-)]/[(I+)+(I-)]
 (Parsons, Flack and Wagner, Acta Cryst. B69 (2013) 249-259).
;
_refine_ls_abs_structure_Flack 0.965(10)
_refine_ls_extinction_method none
_refine_ls_goodness_of_fit_ref 1.020
_refine_ls_hydrogen_treatment constr
_refine_ls_matrix_type full
_refine_ls_number_parameters 442
_refine_ls_number_reflns 8156
_refine_ls_number_restraints 11
_refine_ls_restrained_S_all 1.020
_refine_ls_R_factor_all 0.1721
_refine_ls_R_factor_gt 0.0840
_refine_ls_shift/su_max 0.002
_refine_ls_shift/su_mean 0.000
_refine_ls_structure_factor_coef Fsqd
_refine_ls_weighting_details 'w=1/[\s^2^(Fo^2^)+(0.1239P)^2^+0.7235P] where P=(Fo^2^+2Fc^2^)/3'
_refine_ls_weighting_scheme calc
_refine_ls_wR_factor_gt 0.2070
_refine_ls_wR_factor_ref 0.2646
_reflns_Friedel_coverage 0.575
_reflns_Friedel_fraction_full 0.753
_reflns_Friedel_fraction_max 0.560
_reflns_number_gt 3949
_reflns_number_total 8156
_reflns_threshold_expression 'I > 2\s(I)'
_cod_data_source_file cg5b00696_si_002.cif
_cod_data_source_block 4_SQVI
_cod_original_sg_symbol_H-M 'P 21'
_cod_database_code 4516372
_shelx_shelxl_version_number 2014/7
_shelx_space_group_comment
;
The symmetry employed for this shelxl refinement is uniquely defined
by the following loop, which should always be used as a source of
symmetry information in preference to the above space-group names.
They are only intended as comments.
;

loop_
_space_group_symop_operation_xyz
'x, y, z'
'-x, y+1/2, -z'

loop_
_atom_site_label
_atom_site_type_symbol
_atom_site_fract_x
_atom_site_fract_y
_atom_site_fract_z
_atom_site_U_iso_or_equiv
_atom_site_adp_type
_atom_site_occupancy
_atom_site_site_symmetry_order
_atom_site_calc_flag
_atom_site_refinement_flags_posn
_atom_site_refinement_flags_adp
_atom_site_refinement_flags_occupancy
_atom_site_disorder_assembly
_atom_site_disorder_group
I11 I -0.9361(5) -0.9565(8) -0.2139(7) 0.076(3) Uiso 0.16 1 d . . P A 1
I12 I -0.9741(11) -0.828(2) -0.2531(11) 0.158(9) Uiso 0.16 1 d . . P B 2
I13 I -0.9623(4) -0.9401(9) -0.2485(4) 0.061(2) Uiso 0.17 1 d . . P A 3
I14 I -0.9511(5) -0.9175(6) -0.2237(6) 0.0463(17) Uiso 0.17 1 d . . P C 4
I15 I -0.9635(5) -0.8234(7) -0.2346(8) 0.0469(14) Uiso 0.17 1 d . . P D 5
I16 I -0.9507(4) -0.8296(7) -0.2038(5) 0.069(3) Uiso 0.17 1 d . . P E 6
O24 O -1.016(2) -1.156(2) -0.3051(19) 0.290(12) Uani 1 1 d . . . . .
N17 N -0.6829(7) -0.4711(12) -0.1867(7) 0.089(3) Uani 1 1 d . . . . .
H17 H -0.6779 -0.5231 -0.1412 0.107 Uiso 1 1 calc R U . . .
N11 N -0.5974(5) -0.3748(9) -0.0085(6) 0.068(2) Uani 1 1 d . . . . .
H11 H -0.5720 -0.4525 0.0176 0.101 Uiso 1 1 calc R U . . .
O2 O -0.3853(6) -0.1942(7) 0.0476(6) 0.085(2) Uani 1 1 d . . . . .
C7 C -0.7685(7) -0.3288(10) 0.1133(9) 0.077(3) Uani 1 1 d . . . . .
H7 H -0.8117 -0.2606 0.0784 0.116 Uiso 1 1 calc R U . . .
N15 N -0.3174(6) -0.4093(9) 0.0727(6) 0.083(3) Uani 1 1 d . . . . .
H15A H -0.2720 -0.3824 0.1220 0.100 Uiso 1 1 calc R U . . .
H15B H -0.3188 -0.4953 0.0552 0.100 Uiso 1 1 calc R U . . .
C13 C -0.4580(6) -0.3750(11) -0.0607(7) 0.063(2) Uani 1 1 d . . . . .
H13A H -0.4582 -0.4773 -0.0587 0.095 Uiso 1 1 calc R U . . .
H13B H -0.4375 -0.3470 -0.1098 0.095 Uiso 1 1 calc R U . . .
C12 C -0.5654(7) -0.3205(10) -0.0792(8) 0.065(3) Uani 1 1 d . . . . .
H12 H -0.5614 -0.2176 -0.0729 0.098 Uiso 1 1 calc R U . . .
C10 C -0.6640(7) -0.3086(10) 0.0170(8) 0.066(3) Uani 1 1 d . . . . .
C14 C -0.3836(7) -0.3206(10) 0.0252(8) 0.064(3) Uani 1 1 d . . . . .
C33 C -1.2030(8) -0.2941(10) -0.0876(9) 0.077(3) Uani 1 1 d . . . . .
H33A H -1.2477 -0.2844 -0.0546 0.116 Uiso 1 1 calc R U . . .
H33B H -1.2394 -0.2688 -0.1496 0.116 Uiso 1 1 calc R U . . .
C8 C -0.6855(6) -0.3725(11) 0.0935(7) 0.064(2) Uani 1 1 d . . . . .
C34 C -1.1667(8) -0.4427(12) -0.0820(8) 0.077(3) Uani 1 1 d . . . . .
H34B H -1.2234 -0.5042 -0.1101 0.115 Uiso 1 1 calc R U . . .
H34A H -1.1370 -0.4695 -0.0193 0.115 Uiso 1 1 calc R U . . .
N1 N -0.6205(6) -0.4693(8) 0.1414(6) 0.064(2) Uani 1 1 d . . . . .
C1 C -0.5677(5) -0.6239(9) 0.2631(6) 0.089(4) Uani 1 1 d G . . . .
H1 H -0.5128 -0.6468 0.2480 0.107 Uiso 1 1 calc R U . . .
C2 C -0.5816(7) -0.6900(10) 0.3354(6) 0.117(5) Uani 1 1 d G . . . .
H2 H -0.5360 -0.7570 0.3686 0.141 Uiso 1 1 calc R U . . .
C3 C -0.6638(9) -0.6558(11) 0.3579(5) 0.127(6) Uani 1 1 d G . . . .
H3 H -0.6731 -0.7000 0.4063 0.153 Uiso 1 1 calc R U . . .
C4 C -0.7320(7) -0.5556(11) 0.3082(6) 0.105(4) Uani 1 1 d G . . . .
H4 H -0.7870 -0.5328 0.3233 0.125 Uiso 1 1 calc R U . . .
C5 C -0.7181(5) -0.4896(8) 0.2360(6) 0.081(3) Uani 1 1 d G . . . .
C9 C -0.6360(5) -0.5237(8) 0.2134(5) 0.061(2) Uani 1 1 d G . . . .
C16 C -0.6335(8) -0.3515(16) -0.1722(9) 0.086(4) Uani 1 1 d . . . . .
O3 O -0.6396(7) -0.2629(13) -0.2277(8) 0.136(4) Uani 1 1 d . . . . .
C6 C -0.7847(7) -0.3870(14) 0.1836(10) 0.093(4) Uani 1 1 d . . . . .
H6 H -0.8396 -0.3596 0.1975 0.140 Uiso 1 1 calc R U . . .
C32 C -1.1125(9) -0.1972(13) -0.0474(10) 0.092(4) Uani 1 1 d . . . . .
H32B H -1.1352 -0.1003 -0.0500 0.138 Uiso 1 1 calc R U . . .
H32A H -1.0781 -0.2215 0.0151 0.138 Uiso 1 1 calc R U . . .
C36 C -1.1358(8) -0.4610(16) -0.2279(9) 0.096(4) Uani 1 1 d . . . . .
H36A H -1.1671 -0.3698 -0.2464 0.144 Uiso 1 1 calc R U . . .
H36B H -1.1872 -0.5327 -0.2487 0.144 Uiso 1 1 calc R U . . .
C37 C -1.0577(9) -0.485(2) -0.2707(10) 0.129(6) Uani 1 1 d . . . . .
H37 H -1.0290 -0.5801 -0.2571 0.194 Uiso 1 1 calc R U . . .
C30 C -1.0050(7) -0.3594(12) -0.0915(8) 0.076(3) Uani 1 1 d . . . . .
H30 H -0.9697 -0.3812 -0.0279 0.114 Uiso 1 1 calc R U . . .
C35 C -1.0895(8) -0.4661(12) -0.1269(9) 0.077(3) Uani 1 1 d . . . . .
H35 H -1.0608 -0.5604 -0.1100 0.115 Uiso 1 1 calc R U . . .
C31 C -1.0416(9) -0.2091(12) -0.0962(10) 0.095(4) Uani 1 1 d . . . . .
H31A H -0.9854 -0.1462 -0.0693 0.143 Uiso 1 1 calc R U . . .
H31B H -1.0749 -0.1816 -0.1583 0.143 Uiso 1 1 calc R U . . .
C20 C -0.6072(5) -0.6317(13) -0.3121(6) 0.107(4) Uani 1 1 d G . . . .
C21 C -0.6107(6) -0.5873(14) -0.3960(5) 0.130(6) Uani 1 1 d G . . . .
H21 H -0.6719 -0.5741 -0.4421 0.156 Uiso 1 1 calc R U . . .
C22 C -0.5226(8) -0.5624(13) -0.4111(6) 0.141(6) Uani 1 1 d G . . . .
H22 H -0.5249 -0.5326 -0.4673 0.170 Uiso 1 1 calc R U . . .
C23 C -0.4310(6) -0.5820(12) -0.3422(8) 0.111(5) Uani 1 1 d G . . . .
H23 H -0.3721 -0.5654 -0.3523 0.133 Uiso 1 1 calc R U . . .
C24 C -0.4275(5) -0.6265(12) -0.2582(7) 0.114(5) Uani 1 1 d G . . . .
H24 H -0.3662 -0.6396 -0.2121 0.137 Uiso 1 1 calc R U . . .
C25 C -0.5156(7) -0.6514(12) -0.2432(5) 0.116(5) Uani 1 1 d G . . . .
H25 H -0.5132 -0.6811 -0.1870 0.140 Uiso 1 1 calc R U . . .
C19 C -0.7028 -0.6617 -0.2948 0.132 Uani 1 1 d . . . . .
H19B H -0.6890 -0.7252 -0.2442 0.198 Uiso 1 1 calc R U . . .
H19A H -0.7513 -0.7063 -0.3470 0.198 Uiso 1 1 calc R U . . .
C29 C -0.9296(8) -0.381(2) -0.1392(8) 0.109(4) Uani 1 1 d . . . . .
H29A H -0.8787 -0.3082 -0.1196 0.164 Uiso 1 1 calc R U . . .
H29B H -0.8970 -0.4715 -0.1220 0.164 Uiso 1 1 calc R U . . .
C18 C -0.7451(9) -0.520(2) -0.2747(10) 0.131(6) Uani 1 1 d . . . . .
H18 H -0.7453 -0.4501 -0.3198 0.196 Uiso 1 1 calc R U . . .
O4 O -0.9125(8) -0.619(2) -0.3512(9) 0.216(9) Uani 1 1 d . . . . .
H4A H -0.9316 -0.6909 -0.3338 0.324 Uiso 1 1 calc R U . . .
N28 N -0.9783(6) -0.375(2) -0.2390(6) 0.134(5) Uani 1 1 d . . . . .
H28 H -1.0097 -0.2825 -0.2556 0.161 Uiso 1 1 calc R U . . .
C27 C -0.8956(10) -0.389(4) -0.2778(11) 0.184(11) Uani 1 1 d . . . . .
H27B H -0.8423 -0.3239 -0.2458 0.277 Uiso 1 1 calc R U . . .
H27A H -0.9223 -0.3586 -0.3400 0.277 Uiso 1 1 calc R U . . .
O1 O -0.7075(6) -0.1980(7) -0.0184(7) 0.094(3) Uani 1 1 d . . . . .
C26 C -0.8507(11) -0.536(3) -0.2737(12) 0.153(8) Uani 1 1 d . . . . .
H26 H -0.8478 -0.5833 -0.2183 0.229 Uiso 1 1 calc R U . . .
C40 C -1.2166(16) -0.581(3) -0.5103(12) 0.231(17) Uani 1 1 d D . . . .
C41 C -1.1512(18) -0.554(4) -0.5654(15) 0.32(2) Uani 1 1 d D . . . .
H41A H -1.1899 -0.5665 -0.6279 0.478 Uiso 1 1 calc R U . . .
H41B H -1.1263 -0.4587 -0.5554 0.478 Uiso 1 1 calc R U . . .
H41C H -1.0961 -0.6184 -0.5475 0.478 Uiso 1 1 calc R U . . .
C42 C -1.250(3) -0.734(3) -0.5180(18) 0.35(3) Uani 1 1 d D . . . .
H42A H -1.2921 -0.7535 -0.5787 0.522 Uiso 1 1 calc R U . . .
H42B H -1.1920 -0.7941 -0.5014 0.522 Uiso 1 1 calc R U . . .
H42C H -1.2856 -0.7508 -0.4787 0.522 Uiso 1 1 calc R U . . .
C43 C -1.3025(13) -0.479(3) -0.5356(13) 0.209(12) Uani 1 1 d D . . . .
H43A H -1.3443 -0.4933 -0.5972 0.314 Uiso 1 1 calc R U . . .
H43B H -1.3407 -0.4940 -0.4980 0.314 Uiso 1 1 calc R U . . .
H43C H -1.2773 -0.3840 -0.5279 0.314 Uiso 1 1 calc R U . . .
N39 N -1.1511(12) -0.559(3) -0.4142(10) 0.209(13) Uani 1 1 d D . . . .
H39 H -1.1418 -0.6358 -0.3839 0.251 Uiso 1 1 calc R U . . .
O5 O -1.1177(10) -0.346(3) -0.4053(13) 0.212(10) Uani 1 1 d . . . . .
C38 C -1.1101(17) -0.465(6) -0.3705(17) 0.204(18) Uani 1 1 d . . . . .

loop_
_atom_site_aniso_label
_atom_site_aniso_U_11
_atom_site_aniso_U_22
_atom_site_aniso_U_33
_atom_site_aniso_U_23
_atom_site_aniso_U_13
_atom_site_aniso_U_12
O24 0.35(3) 0.209(18) 0.29(3) 0.045(17) 0.09(3) 0.005(18)
N17 0.063(6) 0.134(9) 0.087(8) 0.012(6) 0.046(6) -0.017(6)
N11 0.066(4) 0.047(3) 0.103(6) 0.009(5) 0.047(4) 0.013(4)
O2 0.091(5) 0.049(4) 0.124(7) -0.009(4) 0.049(5) -0.002(3)
C7 0.062(5) 0.062(5) 0.129(10) -0.017(6) 0.060(7) -0.016(5)
N15 0.075(5) 0.064(6) 0.104(7) 0.002(5) 0.024(5) 0.011(4)
C13 0.059(5) 0.055(4) 0.087(7) 0.000(6) 0.042(5) -0.004(5)
C12 0.056(5) 0.054(4) 0.098(8) 0.021(5) 0.043(6) 0.007(4)
C10 0.054(5) 0.046(5) 0.111(9) -0.007(5) 0.045(6) -0.005(4)
C14 0.056(5) 0.051(5) 0.096(8) 0.007(6) 0.039(6) 0.006(5)
C33 0.068(6) 0.059(7) 0.110(10) 0.008(6) 0.040(6) -0.002(5)
C8 0.058(5) 0.046(4) 0.100(7) -0.018(6) 0.044(5) -0.012(5)
C34 0.076(7) 0.062(5) 0.107(8) -0.002(7) 0.051(6) -0.005(6)
N1 0.060(5) 0.061(5) 0.080(6) -0.014(4) 0.036(5) -0.002(4)
C1 0.081(8) 0.124(10) 0.062(8) -0.014(7) 0.026(7) -0.020(8)
C2 0.103(12) 0.162(15) 0.075(11) -0.002(10) 0.017(9) 0.004(10)
C3 0.146(15) 0.168(16) 0.080(11) 0.001(10) 0.055(11) -0.035(12)
C4 0.105(10) 0.132(11) 0.092(10) -0.038(9) 0.053(9) -0.038(9)
C5 0.079(7) 0.096(8) 0.083(8) -0.028(6) 0.047(7) -0.025(6)
C9 0.060(5) 0.071(6) 0.055(6) -0.016(5) 0.022(5) -0.010(5)
C16 0.055(6) 0.129(12) 0.087(9) 0.038(9) 0.040(6) 0.003(7)
O3 0.083(6) 0.179(10) 0.142(10) 0.079(9) 0.034(6) 0.000(6)
C6 0.064(6) 0.077(6) 0.162(12) -0.042(9) 0.069(7) -0.013(6)
C32 0.085(8) 0.083(8) 0.103(10) -0.003(7) 0.027(8) -0.004(6)
C36 0.046(5) 0.153(11) 0.095(9) -0.003(8) 0.033(6) 0.004(6)
C37 0.060(7) 0.242(19) 0.095(11) -0.013(11) 0.039(8) -0.009(9)
C30 0.058(5) 0.091(8) 0.082(7) 0.015(6) 0.028(5) -0.005(6)
C35 0.066(6) 0.077(6) 0.101(9) 0.008(6) 0.047(7) -0.001(5)
C31 0.070(7) 0.083(8) 0.123(11) 0.022(7) 0.023(7) -0.025(6)
C20 0.067(7) 0.176(13) 0.084(10) -0.012(9) 0.033(7) -0.021(8)
C21 0.072(8) 0.253(19) 0.067(9) -0.001(11) 0.027(7) -0.005(10)
C22 0.106(11) 0.237(19) 0.108(12) -0.023(13) 0.071(11) -0.047(12)
C23 0.061(8) 0.148(13) 0.132(14) 0.018(11) 0.044(9) -0.014(8)
C24 0.065(8) 0.132(11) 0.149(15) 0.024(10) 0.044(10) 0.015(8)
C25 0.101(10) 0.143(12) 0.105(11) 0.030(9) 0.038(9) 0.012(9)
C19 0.082 0.217 0.126 -0.062 0.072 -0.041
C29 0.057(5) 0.186(13) 0.092(9) -0.003(11) 0.035(6) -0.020(9)
C18 0.061(7) 0.254(18) 0.086(10) -0.009(11) 0.036(7) -0.047(9)
O4 0.088(7) 0.46(3) 0.115(9) -0.080(13) 0.056(7) -0.085(12)
N28 0.045(4) 0.292(16) 0.069(6) 0.025(10) 0.025(4) -0.027(9)
C27 0.056(7) 0.41(3) 0.104(11) 0.02(2) 0.047(8) -0.012(18)
O1 0.080(5) 0.054(4) 0.166(9) 0.021(5) 0.065(5) 0.014(4)
C26 0.062(8) 0.31(3) 0.105(13) -0.027(15) 0.051(9) -0.039(13)
C40 0.17(2) 0.46(6) 0.084(16) -0.01(2) 0.064(16) 0.05(3)
C41 0.17(2) 0.68(8) 0.15(2) -0.05(4) 0.113(19) -0.03(4)
C42 0.53(8) 0.41(6) 0.14(3) -0.11(4) 0.16(4) -0.07(6)
C43 0.097(12) 0.39(4) 0.122(16) -0.011(18) 0.014(12) -0.005(18)
N39 0.082(11) 0.45(4) 0.101(16) -0.01(2) 0.042(10) 0.016(17)
O5 0.083(8) 0.42(3) 0.125(13) 0.071(17) 0.022(8) -0.009(13)
C38 0.074(12) 0.46(6) 0.085(18) 0.04(2) 0.039(13) -0.02(2)

loop_
_atom_type_symbol
_atom_type_description
_atom_type_scat_dispersion_real
_atom_type_scat_dispersion_imag
_atom_type_scat_source
C C 0.0033 0.0016 'International Tables Vol C Tables 4.2.6.8 and 6.1.1.4'
H H 0.0000 0.0000 'International Tables Vol C Tables 4.2.6.8 and 6.1.1.4'
I I -0.4742 1.8119 'International Tables Vol C Tables 4.2.6.8 and 6.1.1.4'
N N 0.0061 0.0033 'International Tables Vol C Tables 4.2.6.8 and 6.1.1.4'
O O 0.0106 0.0060 'International Tables Vol C Tables 4.2.6.8 and 6.1.1.4'

loop_
_geom_angle_atom_site_label_1
_geom_angle_atom_site_label_2
_geom_angle_atom_site_label_3
_geom_angle
C16 N17 C18 123.7(12)
C10 N11 C12 122.3(8)
C6 C7 C8 119.0(11)
C14 C13 C12 113.1(8)
N11 C12 C16 115.4(8)
N11 C12 C13 107.6(8)
C16 C12 C13 112.1(8)
O1 C10 N11 123.9(10)
O1 C10 C8 119.8(9)
N11 C10 C8 116.4(9)
O2 C14 N15 122.8(10)
O2 C14 C13 120.7(9)
N15 C14 C13 116.5(9)
C34 C33 C32 108.4(9)
N1 C8 C7 123.3(10)
N1 C8 C10 116.2(7)
C7 C8 C10 120.5(10)
C33 C34 C35 113.8(9)
C8 N1 C9 117.1(8)
C2 C1 C9 120.0
C3 C2 C1 120.0
C4 C3 C2 120.0
C3 C4 C5 120.0
C9 C5 C4 120.0
C9 C5 C6 117.6(7)
C4 C5 C6 122.4(7)
N1 C9 C5 123.2(7)
N1 C9 C1 116.7(7)
C5 C9 C1 120.0
O3 C16 N17 125.6(13)
O3 C16 C12 116.6(12)
N17 C16 C12 117.8(11)
C7 C6 C5 119.7(9)
C31 C32 C33 111.8(11)
C35 C36 C37 111.2(9)
N28 C37 C38 107(2)
N28 C37 C36 109.7(13)
C38 C37 C36 106.7(13)
C31 C30 C35 113.0(8)
C31 C30 C29 113.1(11)
C35 C30 C29 109.5(10)
C36 C35 C30 111.2(9)
C36 C35 C34 112.4(9)
C30 C35 C34 110.0(9)
C32 C31 C30 109.6(9)
C21 C20 C25 120.0
C21 C20 C19 120.7(6)
C25 C20 C19 119.3(6)
C22 C21 C20 120.0
C21 C22 C23 120.0
C22 C23 C24 120.0
C25 C24 C23 120.0
C24 C25 C20 120.0
C20 C19 C18 108.8(7)
N28 C29 C30 112.4(9)
N17 C18 C26 106.7(12)
N17 C18 C19 109.3(11)
C26 C18 C19 112.4(15)
C37 N28 C29 110.1(12)
C37 N28 C27 114.5(17)
C29 N28 C27 107.3(9)
N28 C27 C26 116(2)
O4 C26 C18 110.1(13)
O4 C26 C27 109.7(17)
C18 C26 C27 108.3(17)
N39 C40 C43 109.7(15)
N39 C40 C42 106.2(17)
C43 C40 C42 113.0(18)
N39 C40 C41 106.2(15)
C43 C40 C41 110.6(17)
C42 C40 C41 110.8(17)
C38 N39 C40 136(3)
N39 C38 O5 119(3)
N39 C38 C37 120(4)
O5 C38 C37 121(4)

loop_
_geom_bond_atom_site_label_1
_geom_bond_atom_site_label_2
_geom_bond_distance
I11 O24 2.41(3)
I13 O24 2.26(3)
N17 C16 1.313(15)
N17 C18 1.446(17)
N11 C10 1.326(11)
N11 C12 1.459(12)
O2 C14 1.254(11)
C7 C6 1.344(17)
C7 C8 1.402(12)
N15 C14 1.291(12)
C13 C14 1.494(14)
C13 C12 1.551(11)
C12 C16 1.484(16)
C10 O1 1.246(11)
C10 C8 1.493(15)
C33 C34 1.494(14)
C33 C32 1.531(16)
C8 N1 1.335(12)
C34 C35 1.539(14)
N1 C9 1.351(10)
C1 C2 1.3900
C1 C9 1.3900
C2 C3 1.3900
C3 C4 1.3900
C4 C5 1.3900
C5 C9 1.3900
C5 C6 1.408(16)
C16 O3 1.202(13)
C32 C31 1.493(19)
C36 C35 1.509(17)
C36 C37 1.527(16)
C37 N28 1.49(2)
C37 C38 1.51(3)
C30 C31 1.512(17)
C30 C35 1.523(15)
C30 C29 1.546(14)
C20 C21 1.3900
C20 C25 1.3900
C20 C19 1.522(6)
C21 C22 1.3900
C22 C23 1.3900
C23 C24 1.3900
C24 C25 1.3900
C19 C18 1.55(2)
C29 N28 1.493(15)
C18 C26 1.530(17)
O4 C26 1.47(2)
N28 C27 1.529(16)
C27 C26 1.53(4)
C40 N39 1.499(19)
C40 C43 1.504(19)
C40 C42 1.52(2)
C40 C41 1.524(19)
N39 C38 1.15(5)
O5 C38 1.25(5)
